data_7237213
loop_
_publ_author_name
'Yan, Nana'
'Wang, Lei'
'Liu, Xiaona'
'Wu, Pengfei'
'Sun, Tantan'
'Xu, Shutao'
'Han, Jingfeng'
'Guo, Peng'
'Tian, Peng'
'Liu, Zhongmin'

_publ_section_title
;
 A novel approach for facilitating the targeted synthesis of
 silicoaluminophosphates
;
_journal_issue 47
_journal_name_full 'Journal of Materials Chemistry A'
_journal_page_first 24186
_journal_paper_doi 10.1039/C8TA08134D
_journal_volume 6
_journal_year 2018
_chemical_formula_moiety '	C6.17 H17.22 Al3.73 N1.23 O16 P2.45 Si1.82'
_chemical_formula_sum 'C6.17 H17.22 Al3.73 N1.23 O16 P2.45 Si1.82'
_chemical_formula_weight 592.35
_space_group_IT_number 211
_space_group_name_Hall 'I 4 2 3'
_space_group_name_H-M_alt 'I 4 3 2'
_symmetry_cell_setting cubic
_symmetry_Int_Tables_number 211
_symmetry_space_group_name_Hall 'I 4 2 3'
_symmetry_space_group_name_H-M 'I 4 3 2'
_audit_update_record
;
2018-06-04 deposited with the CCDC.
2018-10-25 downloaded from the CCDC.
;
_cell_angle_alpha 90
_cell_angle_beta 90
_cell_angle_gamma 90
_cell_formula_units_Z 6
_cell_length_a 15.15880(10)
_cell_length_b 15.15880(10)
_cell_length_c 15.15880(10)
_cell_measurement_temperature 25
_cell_measurement_theta_max 60
_cell_measurement_theta_min 2.5
_cell_volume 3483.33(4)
_computing_structure_refinement TOPAS
_diffrn_ambient_temperature 25
_diffrn_measurement_device_type STOE
_diffrn_radiation_probe x-ray
_diffrn_radiation_source 'X-ray tube'
_diffrn_radiation_type 'Cu Ka1'
_diffrn_radiation_wavelength 1.5406
_exptl_absorpt_coefficient_mu 4.852
_exptl_crystal_colour WHITE
_exptl_crystal_density_diffrn 1.694
_pd_proc_ls_prof_R_factor 0.0409
_pd_proc_ls_prof_wR_expected 0.0142
_pd_proc_ls_prof_wR_factor 0.0584
_refine_ls_goodness_of_fit_all 4.119
_refine_ls_hydrogen_treatment mixed
_refine_ls_number_parameters 54
_refine_ls_R_I_factor 0.0506
_cod_data_source_file c8ta08134d2.cif
_cod_data_source_block DNL_6_EIPA
_cod_depositor_comments
;
The following automatic conversions were performed:

data item '_diffrn_radiation_probe' value 'X-ray' was changed to
'x-ray' in accordance with the
/home/saulius/struct/COD-crude-data/automatic-downloads/DataCite-retrospective/RSC/depositions/lib/dictionaries/cif_core.dic
dictionary named 'cif_core.dic' version 2.4.2 last updated on
2011-04-26.

data item '_refine_ls_hydrogen_treatment' value 'MIXED' was changed
to 'mixed' in accordance with the
/home/saulius/struct/COD-crude-data/automatic-downloads/DataCite-retrospective/RSC/depositions/lib/dictionaries/cif_core.dic
dictionary named 'cif_core.dic' version 2.4.2 last updated on
2011-04-26.

Automatic conversion script
Id: cif_fix_values 6909 2019-04-08 15:41:33Z antanas 
;
_cod_original_sg_symbol_Hall ' 	I 4 2 3'
_cod_original_formula_sum '	C6.17 H17.22 Al3.73 N1.23 O16 P2.45 Si1.82'
_cod_database_code 7237213

loop_
_space_group_symop_id
_space_group_symop_operation_xyz
1 x,y,z
2 -x,-y,z
3 -x,y,-z
4 x,-y,-z
5 z,x,y
6 z,-x,-y
7 -z,-x,y
8 -z,x,-y
9 y,z,x
10 -y,z,-x
11 y,-z,-x
12 -y,-z,x
13 y,x,-z
14 -y,-x,-z
15 y,-x,z
16 -y,x,z
17 x,z,-y
18 -x,z,y
19 -x,-z,-y
20 x,-z,y
21 z,y,-x
22 z,-y,x
23 -z,y,x
24 -z,-y,-x
25 x+1/2,y+1/2,z+1/2
26 -x+1/2,-y+1/2,z+1/2
27 -x+1/2,y+1/2,-z+1/2
28 x+1/2,-y+1/2,-z+1/2
29 z+1/2,x+1/2,y+1/2
30 z+1/2,-x+1/2,-y+1/2
31 -z+1/2,-x+1/2,y+1/2
32 -z+1/2,x+1/2,-y+1/2
33 y+1/2,z+1/2,x+1/2
34 -y+1/2,z+1/2,-x+1/2
35 y+1/2,-z+1/2,-x+1/2
36 -y+1/2,-z+1/2,x+1/2
37 y+1/2,x+1/2,-z+1/2
38 -y+1/2,-x+1/2,-z+1/2
39 y+1/2,-x+1/2,z+1/2
40 -y+1/2,x+1/2,z+1/2
41 x+1/2,z+1/2,-y+1/2
42 -x+1/2,z+1/2,y+1/2
43 -x+1/2,-z+1/2,-y+1/2
44 x+1/2,-z+1/2,y+1/2
45 z+1/2,y+1/2,-x+1/2
46 z+1/2,-y+1/2,x+1/2
47 -z+1/2,y+1/2,x+1/2
48 -z+1/2,-y+1/2,-x+1/2

loop_
_atom_site_label
_atom_site_type_symbol
_atom_site_fract_x
_atom_site_fract_y
_atom_site_fract_z
_atom_site_adp_type
_atom_site_U_iso_or_equiv
_atom_site_site_symmetry_multiplicity
_atom_site_occupancy
_atom_site_calc_flag
Al1 Al 0.25 0.1042(2) 0.3958(2) Uiso 0.00194(17) 24 0.9333 d
Si1 Si 0.25 0.1042(2) 0.3958(2) Uiso 0.00194(17) 24 0.0667 d
P1 P 0.75 0.89744(19) 0.60256(19) Uiso 0.00233(19) 24 0.6125 d
Si2 Si 0.75 0.89744(19) 0.60256(19) Uiso 0.00233(19) 24 0.3875 d
O1 O 0.3400(2) 0.12849(14) 0.3276(2) Uiso 0.0039(4) 48 1 d
O2 O 0.27828(14) 0.11971(13) 0.5063(3) Uiso 0.0039(4) 48 1 d
N1 N 4.2280(4) -2.5356(7) 4.5080(8) Uiso 0.006(3) 48 0.1542 d
C1 C 4.2779(10) -2.5308(14) 4.4268(10) Uiso 0.006(3) 48 0.1542 d
C2 C 4.1585(9) -2.4689(11) 4.5104(15) Uiso 0.006(3) 48 0.1542 d
C3 C 4.3167(14) -2.4386(18) 4.4172(17) Uiso 0.006(3) 48 0.1542 d
C4 C 4.3463(16) -2.602(2) 4.4067(19) Uiso 0.006(3) 48 0.1542 d
C5 C 4.0677(5) -2.5110(19) 4.506(2) Uiso 0.006(3) 48 0.1542 d
H1 H 4.2744(8) -2.5249(11) 4.5662(10) Uiso 0.010(5) 48 0.1482 d
H2 H 4.2268(17) -2.5366(18) 4.3719(8) Uiso 0.010(5) 48 0.1542 d
H3 H 4.1671(13) -2.4221(12) 4.4521(18) Uiso 0.010(5) 48 0.1542 d
H4 H 4.1634(16) -2.4298(14) 4.5744(18) Uiso 0.010(5) 48 0.1542 d
H5 H 4.2646(19) -2.3923(17) 4.3888(19) Uiso 0.010(5) 48 0.1542 d
H6 H 4.3759(18) -2.441(3) 4.371(2) Uiso 0.010(5) 48 0.1542 d
H7 H 4.3385(14) -2.4134(15) 4.485(2) Uiso 0.010(5) 48 0.1542 d
H8 H 4.314(2) -2.657(2) 4.367(2) Uiso 0.010(5) 48 0.1542 d
H9 H 4.3729(13) -2.6298(19) 4.471(2) Uiso 0.010(5) 48 0.1542 d
H11 H 4.4029(19) -2.571(3) 4.367(2) Uiso 0.010(5) 48 0.1542 d
H12 H 4.0705(9) -2.5716(19) 4.461(2) Uiso 0.010(5) 48 0.1542 d
H13 H 4.0185(9) -2.462(2) 4.478(3) Uiso 0.010(5) 48 0.1542 d
H14 H 4.0459(9) -2.532(2) 4.575(2) Uiso 0.010(5) 48 0.1542 d
H15 H 4.1962(9) -2.6035(8) 4.5139(12) Uiso 0.010(5) 48 0.1542 d

loop_
_atom_type_symbol
_atom_type_scat_dispersion_real
_atom_type_scat_dispersion_imag
_atom_type_scat_source
C 0.0033 0.0016 'International Tables Vol C tables 4.2.6.8 and 6.1.1.1'
H 0.0000 0.0000 'International Tables Vol C tables 4.2.6.8 and 6.1.1.1'
Al 0.0645 0.0514 'International Tables Vol C tables 4.2.6.8 and 6.1.1.1'
N 0.0061 0.0033 'International Tables Vol C tables 4.2.6.8 and 6.1.1.1'
O 0.0106 0.0060 'International Tables Vol C tables 4.2.6.8 and 6.1.1.1'
P 0.1023 0.0942 'International Tables Vol C tables 4.2.6.8 and 6.1.1.1'
Si 0.0817 0.0704 'International Tables Vol C tables 4.2.6.8 and 6.1.1.1'

loop_
_geom_angle_atom_site_label_1
_geom_angle_atom_site_label_2
_geom_angle_atom_site_label_3
_geom_angle_site_symmetry_1
_geom_angle_site_symmetry_3
_geom_angle
Si2 P1 O1 . 29_555 0
Si2 P1 O1 . 24_666 0
Si2 P1 O2 . 2_665 0
Si2 P1 O2 . 44_565 0
O1 P1 O1 29_555 24_666 107.7(2)
O1 P1 O2 29_555 2_665 111.4(2)
O1 P1 O2 29_555 44_565 106.50(17)
O1 P1 O2 24_666 2_665 106.50(17)
O1 P1 O2 24_666 44_565 111.4(2)
O2 P1 O2 2_665 44_565 113.3(2)
P1 Si2 O1 . 29_555 0
P1 Si2 O1 . 24_666 0
P1 Si2 O2 . 2_665 0
P1 Si2 O2 . 44_565 0
O1 Si2 O1 29_555 24_666 107.7(2)
O1 Si2 O2 29_555 2_665 111.4(2)
O1 Si2 O2 29_555 44_565 106.50(17)
O1 Si2 O2 24_666 2_665 106.50(17)
O1 Si2 O2 24_666 44_565 111.4(2)
O2 Si2 O2 2_665 44_565 113.3(2)
P1 O1 Si2 33_444 33_444 0.0(5)
P1 O2 Si2 2_665 2_665 0.0(5)
C1 N1 C2 . . 111.3(14)
N1 C1 C3 . . 109.2(16)
N1 C1 C4 . . 119.3(17)
C3 C1 C4 . . 111.5(16)
N1 C2 C5 . . 111.2(15)

loop_
_geom_bond_atom_site_label_1
_geom_bond_atom_site_label_2
_geom_bond_site_symmetry_2
_geom_bond_distance
Al1 Si1 . 0
P1 Si2 . 0
P1 O1 29_555 1.515(3)
P1 O1 24_666 1.515(3)
P1 O2 2_665 1.543(5)
P1 O2 44_565 1.543(5)
Si2 O1 29_555 1.515(3)
Si2 O1 24_666 1.515(3)
Si2 O2 2_665 1.543(5)
Si2 O2 44_565 1.543(5)
N1 N1 4_50* 1.106(15)
N1 N1 17_5*7 0.782(16)
N1 N1 20_57* 0.782(16)
N1 C1 . 1.447(19)
N1 C1 17_5*7 1.008(18)
N1 C2 . 1.461(17)
N1 C2 4_50* 1.092(16)
N1 C2 17_5*7 1.396(19)
N1 C2 20_57* 1.174(17)
C1 C3 . 1.52(3)
C1 C3 17_5*7 1.00(3)
C1 C4 . 1.53(3)
C1 H1 4_50* 0.85(3)
C1 H1 20_57* 0.91(2)
C1 H7 17_5*7 0.97(3)
C2 C2 4_50* 0.99(2)
C2 C2 17_5*7 0.70(3)
C2 C2 20_57* 0.70(3)
C2 C5 . 1.52(2)
C2 C5 4_50* 1.431(18)
C2 C5 17_5*7 1.428(18)
C2 C5 20_57* 1.52(2)
C3 C4 20_57* 0.72(4)
C3 H1 4_50* 0.88(3)
C3 H11 22_505 0.81(4)
C4 C4 5_5** 1.21(4)
C4 C4 9_**5 1.21(4)
C4 H6 17_5*7 0.80(5)
C4 H6 22_505 0.88(5)
C4 H11 5_5** 0.47(5)
C5 C5 4_50* 0.38(4)
C5 C5 17_5*7 0.27(4)
C5 C5 20_57* 0.27(4)
C5 H13 4_50* 0.88(3)
C5 H13 17_5*7 1.01(3)
C5 H13 20_57* 1.02(4)
H2 H15 20_57* 0.69(3)
H3 H4 17_5*7 0.35(3)
H3 H15 4_50* 0.78(3)
H6 H9 20_57* 0.46(5)
H6 H11 22_505 0.53(4)
H7 H9 15_*75 0.81(3)
H9 H9 13_*** 0.88(4)
H9 H11 5_5** 0.81(5)
H12 H14 20_57* 0.39(2)
H13 H13 3_*5* 0.87(5)
H13 H13 17_5*7 0.94(5)
H13 H13 19_*77 0.66(3)
H13 H13 20_57* 0.94(5)
H13 H14 4_50* 0.91(5)
